data_1537505
loop_
_publ_author_name
'Kaziev, G.Z.'
'Bel'skii, V.K.'
'Dutov, A.A.'
'Quinones, S.O.'
'Zavodnik, V.E.'
'de Ita, A.'

_publ_section_title
;
 Synthesis and study of gallium hexamolybdocobaltate(III)
;
_journal_name_full 'Zhurnal Neorganicheskoi Khimii'
_journal_page_first 1079
_journal_page_last 1084
_journal_volume 48
_journal_year 2003
_chemical_formula_sum 'Co Ga H38 Mo6 O40'
_chemical_name_systematic 'Ga Co Mo6 O18 (O H)6 (H2 O)16'
_space_group_IT_number 2
_symmetry_space_group_name_Hall '-P 1'
_symmetry_space_group_name_H-M 'P -1'
_cell_angle_alpha 101.29
_cell_angle_beta 96.95
_cell_angle_gamma 102.06
_cell_formula_units_Z 1
_cell_length_a 6.791
_cell_length_b 11.25
_cell_length_c 11.643
_cell_volume 840.800
_citation_journal_id_ASTM ZNOKAQ
_cod_data_source_file Kaziev_ZNOKAQ_2003_471.cif
_cod_data_source_block H38Co1Ga1Mo6O40
_cod_original_cell_volume 840.8003
_cod_original_formula_sum 'H38 Co1 Ga1 Mo6 O40'
_cod_database_code 1537505

loop_
_symmetry_equiv_pos_as_xyz
x,y,z
-x,-y,-z

loop_
_atom_site_label
_atom_site_type_symbol
_atom_site_fract_x
_atom_site_fract_y
_atom_site_fract_z
_atom_site_occupancy
_atom_site_U_iso_or_equiv
O17 O-2 0.4106 0.8308 0.433 1 0.0
H5 H+1 0.029 0.181 0.845 1 0.0
O4 O-2 0.5874 0.7286 0.7471 1 0.0
H12 H+1 0.348 0.792 0.377 1 0.0
O13 O-2 0.0119 0.1199 0.8494 1 0.0
H17 H+1 0.072 0.874 0.067 1 0.0
O20 O-2 0.5096 0.0674 0.1678 1 0.0
H18 H+1 0.503 0.143 0.2 1 0.0
H8 H+1 0.305 0.696 0.124 1 0.0
O9 O-2 0.9162 0.8201 0.392 1 0.0
H15 H+1 0.818 0.089 0.954 1 0.0
O16 O-2 0.9842 0.6295 0.0862 1 0.0
H19 H+1 0.554 0.045 0.204 1 0.0
H3 H+1 0.77 0.421 0.413 1 0.0
H14 H+1 0.819 0.132 0.064 1 0.0
O3 O-2 0.705 0.4676 0.4036 1 0.0
O15 O-2 0.398 0.7353 0.1631 1 0.0
Mo1 Mo+6 0.8358 0.7424 0.6779 1 0.0
H9 H+1 0.466 0.691 0.191 1 0.0
O10 O-2 0.0593 0.611 0.3338 1 0.0
H16 H+1 0.554 0.827 0.062 1 0.0
H4 H+1 0.976 0.08 0.784 1 0.0
H6 H+1 0.62 0.95 0.37 1 0.0
H7 H+1 0.769 0.021 0.388 1 0.0
O12 O-2 0.7103 0.3848 0.1407 1 0.0
Co1 Co+3 0.5 0.5 0.5 1 0.0
O19 O-2 0.6039 0.8611 0.036 1 0.0
Ga1 Ga+3 0.5 0 0 1 0.0
O5 O-2 0.9843 0.6768 0.5588 1 0.0
H13 H+1 0.381 0.883 0.447 1 0.0
H11 H+1 0.973 0.566 0.122 1 0.0
H1 H+1 0.769 0.494 0.655 1 0.0
O2 O-2 0.6158 0.6723 0.5019 1 0.0
H2 H+1 0.547 0.72 0.481 1 0.0
Mo3 Mo+6 0.5255 0.4279 0.2118 1 0.0
O7 O-2 0.866 0.8934 0.6662 1 0.0
O1 O-2 0.6796 0.5359 0.6488 1 0.0
O14 O-2 0.6897 0.0187 0.3697 1 0.0
O6 O-2 0.6439 0.6063 0.2662 1 0.0
O8 O-2 0.0024 0.746 0.8003 1 0.0
H10 H+1 0.904 0.608 0.022 1 0.0
O11 O-2 0.3379 0.4343 0.1043 1 0.0
Mo2 Mo+6 0.8696 0.666 0.3955 1 0.0
O18 O-2 0.7777 0.0933 0.0098 1 0.0
